data_4307023
loop_
_publ_author_name
'Bhavesh A. Gandhi'
'Omar Green'
'Judith N. Burstyn'

_publ_contact_author_address
;University of Wisconsin-Madison
Department of Chemistry
1101 University Ave
Madison, WI 53706
;
_publ_contact_author_email burstyn@chem.wisc.edu
_publ_contact_author_fax 608-262-6143
_publ_contact_author_name 'Judith N. Burstyn'
_publ_contact_author_phone 608-262-0328
_publ_section_title
;
Facile Oxidation-Based Synthesis of Sterically Encumbered Four-Coordinate
Bis(2,9-di-tert-butyl-1,10-phenanthroline)copper(I) and Related
Three-Coordinate Copper(I) Complexes
;
_journal_name_full 'Inorganic Chemistry'
_journal_page_first 3816
_journal_page_last 3825
_journal_paper_doi 10.1021/ic0615224
_journal_volume 46
_journal_year 2007
_chemical_formula_sum 'C40 H48 Cu F6 N4 Sb'
_chemical_formula_weight 884.11
_chemical_name_systematic
; 
 bis(2,9-di-tert-butyl-1,10-phenanthroline)copper(I) hexafluoroantimonate
;
_space_group_IT_number 2
_symmetry_cell_setting triclinic
_symmetry_space_group_name_Hall '-P 1'
_symmetry_space_group_name_H-M 'P -1'
_atom_sites_solution_hydrogens geom
_atom_sites_solution_primary direct
_atom_sites_solution_secondary difmap
_audit_creation_method SHELXL-97
_cell_angle_alpha 92.8330(10)
_cell_angle_beta 109.7370(10)
_cell_angle_gamma 107.8140(10)
_cell_formula_units_Z 2
_cell_length_a 12.1995(5)
_cell_length_b 13.6275(6)
_cell_length_c 14.4027(6)
_cell_measurement_temperature 100(2)
_cell_volume 2114.31(16)
_computing_cell_refinement 'Bruker SMART'
_computing_data_collection 'Bruker SMART'
_computing_data_reduction 'Bruker SAINT'
_computing_molecular_graphics 'Bruker SHELXTL'
_computing_publication_material 'Bruker SHELXTL'
_computing_structure_refinement 'SHELXL-97 (Sheldrick, 1997)'
_computing_structure_solution 'SHELXS-97 (Sheldrick, 1990)'
_diffrn_ambient_temperature 100(2)
_diffrn_measured_fraction_theta_full 0.986
_diffrn_measured_fraction_theta_max 0.986
_diffrn_measurement_device_type 'CCD area detector'
_diffrn_measurement_method 'phi and omega scans'
_diffrn_radiation_monochromator graphite
_diffrn_radiation_source 'fine-focus sealed tube'
_diffrn_radiation_type MoK\a
_diffrn_radiation_wavelength 0.71073
_diffrn_reflns_av_R_equivalents 0.0235
_diffrn_reflns_av_sigmaI/netI 0.0370
_diffrn_reflns_limit_h_max 15
_diffrn_reflns_limit_h_min -15
_diffrn_reflns_limit_k_max 16
_diffrn_reflns_limit_k_min -17
_diffrn_reflns_limit_l_max 17
_diffrn_reflns_limit_l_min -17
_diffrn_reflns_number 17554
_diffrn_reflns_theta_full 26.39
_diffrn_reflns_theta_max 26.39
_diffrn_reflns_theta_min 1.52
_exptl_absorpt_coefficient_mu 1.199
_exptl_absorpt_correction_T_max 0.8794
_exptl_absorpt_correction_T_min 0.8131
_exptl_absorpt_correction_type multi-scan
_exptl_absorpt_process_details '(TWINABS V.2.05, Bruker AXS(2004))'
_exptl_crystal_colour Orange
_exptl_crystal_density_diffrn 1.389
_exptl_crystal_density_method 'not measured'
_exptl_crystal_description Blocks
_exptl_crystal_F_000 900
_exptl_crystal_size_max 0.18
_exptl_crystal_size_mid 0.15
_exptl_crystal_size_min 0.11
_platon_squeeze_details
;
;
_refine_diff_density_max 0.879
_refine_diff_density_min -0.634
_refine_diff_density_rms 0.076
_refine_ls_extinction_method none
_refine_ls_goodness_of_fit_ref 1.000
_refine_ls_hydrogen_treatment constr
_refine_ls_matrix_type full
_refine_ls_number_parameters 481
_refine_ls_number_reflns 8527
_refine_ls_number_restraints 0
_refine_ls_restrained_S_all 1.000
_refine_ls_R_factor_all 0.0398
_refine_ls_R_factor_gt 0.0315
_refine_ls_shift/su_max 0.002
_refine_ls_shift/su_mean 0.000
_refine_ls_structure_factor_coef Fsqd
_refine_ls_weighting_details 'calc w=1/[\s^2^(Fo^2^)+(0.0438P)^2^+0.5324P] where P=(Fo^2^+2Fc^2^)/3'
_refine_ls_weighting_scheme calc
_refine_ls_wR_factor_gt 0.0753
_refine_ls_wR_factor_ref 0.0785
_reflns_number_gt 7122
_reflns_number_total 8527
_reflns_threshold_expression >2sigma(I)
_cod_data_source_file ic0615224si20060811_013930.cif
_cod_data_source_block dtp2CuBC24F20
_cod_depositor_comments
;
The following automatic conversions were performed:
'_symmetry_cell_setting' value 'Triclinic' changed to 'triclinic'
according to '/home/saulius/struct/CIF-dictionaries/cif_core.dic'
dictionary named 'cif_core.dic' version 2.4.1 from 2010-06-29.

Automatic conversion script
Id: cif_fix_enum 1527 2010-12-29 10:47:43Z saulius 
;
_cod_original_cell_volume 2114.31(15)
_cod_database_code 4307023

loop_
_symmetry_equiv_pos_as_xyz
'x, y, z'
'-x, -y, -z'

loop_
_atom_site_label
_atom_site_type_symbol
_atom_site_fract_x
_atom_site_fract_y
_atom_site_fract_z
_atom_site_U_iso_or_equiv
_atom_site_adp_type
_atom_site_occupancy
_atom_site_symmetry_multiplicity
_atom_site_calc_flag
_atom_site_refinement_flags
_atom_site_disorder_assembly
_atom_site_disorder_group
Sb Sb 0.552587(15) 0.226288(13) 0.132214(12) 0.02364(6) Uani 1 1 d . . .
Cu Cu 0.97893(3) 0.74371(2) 0.24964(2) 0.02011(8) Uani 1 1 d . . .
F1 F 0.6221(2) 0.35854(14) 0.21023(15) 0.0626(6) Uani 1 1 d . . .
F2 F 0.71074(16) 0.21549(16) 0.17194(16) 0.0580(5) Uani 1 1 d . . .
F3 F 0.4845(2) 0.09098(15) 0.05960(16) 0.0749(7) Uani 1 1 d . . .
F4 F 0.39390(16) 0.23219(17) 0.09701(17) 0.0648(6) Uani 1 1 d . . .
F5 F 0.53594(16) 0.16711(15) 0.24371(13) 0.0504(5) Uani 1 1 d . . .
F6 F 0.57032(17) 0.28507(16) 0.02195(13) 0.0542(5) Uani 1 1 d . . .
N1 N 0.94288(17) 0.58874(14) 0.19411(15) 0.0184(4) Uani 1 1 d . . .
N2 N 1.07216(17) 0.70576(15) 0.39115(15) 0.0200(4) Uani 1 1 d . . .
N3 N 0.84582(17) 0.81457(15) 0.22307(14) 0.0183(4) Uani 1 1 d . . .
N4 N 1.07671(17) 0.87491(15) 0.19788(14) 0.0197(4) Uani 1 1 d . . .
C1 C 0.8818(2) 0.53167(19) 0.10167(19) 0.0229(5) Uani 1 1 d . . .
C2 C 0.8755(2) 0.4272(2) 0.0832(2) 0.0312(6) Uani 1 1 d . . .
H2 H 0.8318 0.3880 0.0174 0.037 Uiso 1 1 calc R . .
C3 C 0.9312(2) 0.38244(19) 0.1585(2) 0.0282(6) Uani 1 1 d . . .
H3 H 0.9267 0.3120 0.1453 0.034 Uiso 1 1 calc R . .
C4 C 0.9948(2) 0.43911(19) 0.2549(2) 0.0254(5) Uani 1 1 d . . .
C5 C 1.0531(3) 0.3925(2) 0.3350(2) 0.0348(6) Uani 1 1 d . . .
H5 H 1.0497 0.3224 0.3222 0.042 Uiso 1 1 calc R . .
C6 C 1.1123(3) 0.4467(2) 0.4279(2) 0.0405(7) Uani 1 1 d . . .
H6 H 1.1503 0.4147 0.4807 0.049 Uiso 1 1 calc R . .
C7 C 1.1191(3) 0.5525(2) 0.4487(2) 0.0315(6) Uani 1 1 d . . .
C8 C 1.1812(3) 0.6092(2) 0.5465(2) 0.0409(7) Uani 1 1 d . . .
H8 H 1.2181 0.5773 0.5999 0.049 Uiso 1 1 calc R . .
C9 C 1.1879(3) 0.7102(2) 0.5640(2) 0.0359(7) Uani 1 1 d . . .
H9 H 1.2305 0.7492 0.6300 0.043 Uiso 1 1 calc R . .
C10 C 1.1325(2) 0.75751(19) 0.48536(19) 0.0248(5) Uani 1 1 d . . .
C11 C 1.0646(2) 0.60295(18) 0.37232(19) 0.0221(5) Uani 1 1 d . . .
C12 C 0.9989(2) 0.54373(18) 0.27088(18) 0.0205(5) Uani 1 1 d . . .
C13 C 0.8104(2) 0.57625(19) 0.01430(19) 0.0256(5) Uani 1 1 d . . .
C14 C 0.7681(3) 0.5058(2) -0.0868(2) 0.0379(7) Uani 1 1 d . . .
H14A H 0.8401 0.4955 -0.0960 0.057 Uiso 1 1 calc R . .
H14B H 0.7285 0.5391 -0.1409 0.057 Uiso 1 1 calc R . .
H14C H 0.7087 0.4380 -0.0880 0.057 Uiso 1 1 calc R . .
C15 C 0.8908(3) 0.6843(2) 0.0067(2) 0.0312(6) Uani 1 1 d . . .
H15A H 0.9181 0.7326 0.0693 0.047 Uiso 1 1 calc R . .
H15B H 0.8424 0.7108 -0.0489 0.047 Uiso 1 1 calc R . .
H15C H 0.9634 0.6788 -0.0051 0.047 Uiso 1 1 calc R . .
C16 C 0.6955(2) 0.5836(2) 0.0313(2) 0.0335(6) Uani 1 1 d . . .
H16A H 0.6450 0.5143 0.0366 0.050 Uiso 1 1 calc R . .
H16B H 0.6467 0.6089 -0.0251 0.050 Uiso 1 1 calc R . .
H16C H 0.7215 0.6323 0.0933 0.050 Uiso 1 1 calc R . .
C17 C 1.1481(2) 0.87213(19) 0.51587(18) 0.0259(6) Uani 1 1 d . . .
C18 C 1.0874(3) 0.9230(2) 0.43095(19) 0.0339(7) Uani 1 1 d . . .
H18A H 1.1205 0.9192 0.3782 0.051 Uiso 1 1 calc R . .
H18B H 1.1050 0.9964 0.4563 0.051 Uiso 1 1 calc R . .
H18C H 0.9976 0.8862 0.4036 0.051 Uiso 1 1 calc R . .
C19 C 1.0921(3) 0.8773(2) 0.5965(2) 0.0365(7) Uani 1 1 d . . .
H19A H 1.1011 0.9499 0.6167 0.055 Uiso 1 1 calc R . .
H19B H 1.1355 0.8509 0.6547 0.055 Uiso 1 1 calc R . .
H19C H 1.0039 0.8343 0.5691 0.055 Uiso 1 1 calc R . .
C20 C 1.2882(2) 0.9360(2) 0.5611(2) 0.0360(7) Uani 1 1 d . . .
H20A H 1.3252 0.9303 0.5112 0.054 Uiso 1 1 calc R . .
H20B H 1.3281 0.9088 0.6201 0.054 Uiso 1 1 calc R . .
H20C H 1.3002 1.0096 0.5806 0.054 Uiso 1 1 calc R . .
C21 C 0.7364(2) 0.78877(18) 0.23452(18) 0.0205(5) Uani 1 1 d . . .
C22 C 0.6577(2) 0.8486(2) 0.20318(19) 0.0263(6) Uani 1 1 d . . .
H22 H 0.5796 0.8275 0.2103 0.032 Uiso 1 1 calc R . .
C23 C 0.6925(2) 0.9353(2) 0.16331(19) 0.0261(6) Uani 1 1 d . . .
H23 H 0.6390 0.9746 0.1422 0.031 Uiso 1 1 calc R . .
C24 C 0.8078(2) 0.96648(19) 0.15334(18) 0.0227(5) Uani 1 1 d . . .
C25 C 0.8486(3) 1.0597(2) 0.1158(2) 0.0326(6) Uani 1 1 d . . .
H25 H 0.7965 1.1004 0.0958 0.039 Uiso 1 1 calc R . .
C26 C 0.9599(3) 1.0906(2) 0.1085(2) 0.0388(7) Uani 1 1 d . . .
H26 H 0.9866 1.1535 0.0841 0.047 Uiso 1 1 calc R . .
C27 C 1.0392(3) 1.0300(2) 0.1371(2) 0.0320(6) Uani 1 1 d . . .
C28 C 1.1555(3) 1.0626(2) 0.1281(3) 0.0427(8) Uani 1 1 d . . .
H28 H 1.1832 1.1258 0.1043 0.051 Uiso 1 1 calc R . .
C29 C 1.2279(3) 1.0020(2) 0.1542(2) 0.0361(7) Uani 1 1 d . . .
H29 H 1.3078 1.0243 0.1503 0.043 Uiso 1 1 calc R . .
C30 C 1.1860(2) 0.90708(19) 0.18666(19) 0.0239(5) Uani 1 1 d . . .
C31 C 1.0025(2) 0.93597(18) 0.17276(18) 0.0210(5) Uani 1 1 d . . .
C32 C 0.8827(2) 0.90341(18) 0.18320(17) 0.0192(5) Uani 1 1 d . . .
C33 C 0.6902(2) 0.69884(19) 0.2866(2) 0.0258(5) Uani 1 1 d . . .
C34 C 0.5545(2) 0.6318(2) 0.2213(2) 0.0380(7) Uani 1 1 d . . .
H34A H 0.5495 0.6083 0.1541 0.057 Uiso 1 1 calc R . .
H34B H 0.5011 0.6738 0.2167 0.057 Uiso 1 1 calc R . .
H34C H 0.5271 0.5708 0.2518 0.057 Uiso 1 1 calc R . .
C35 C 0.6942(3) 0.7468(2) 0.3860(2) 0.0425(7) Uani 1 1 d . . .
H35A H 0.6595 0.6911 0.4191 0.064 Uiso 1 1 calc R . .
H35B H 0.6454 0.7934 0.3739 0.064 Uiso 1 1 calc R . .
H35C H 0.7803 0.7868 0.4289 0.064 Uiso 1 1 calc R . .
C36 C 0.7625(3) 0.6238(2) 0.3069(2) 0.0340(6) Uani 1 1 d . . .
H36A H 0.7620 0.5932 0.2437 0.051 Uiso 1 1 calc R . .
H36B H 0.7239 0.5680 0.3381 0.051 Uiso 1 1 calc R . .
H36C H 0.8482 0.6619 0.3520 0.051 Uiso 1 1 calc R . .
C37 C 1.2753(2) 0.84471(19) 0.2082(2) 0.0245(5) Uani 1 1 d . . .
C38 C 1.2233(2) 0.7373(2) 0.2317(2) 0.0334(6) Uani 1 1 d . . .
H38A H 1.1462 0.6968 0.1761 0.050 Uiso 1 1 calc R . .
H38B H 1.2064 0.7442 0.2931 0.050 Uiso 1 1 calc R . .
H38C H 1.2837 0.7014 0.2410 0.050 Uiso 1 1 calc R . .
C39 C 1.3948(2) 0.9083(2) 0.2963(2) 0.0359(7) Uani 1 1 d . . .
H39A H 1.3753 0.9194 0.3558 0.054 Uiso 1 1 calc R . .
H39B H 1.4323 0.9760 0.2794 0.054 Uiso 1 1 calc R . .
H39C H 1.4531 0.8699 0.3100 0.054 Uiso 1 1 calc R . .
C40 C 1.3055(3) 0.8293(2) 0.1143(2) 0.0308(6) Uani 1 1 d . . .
H40A H 1.3539 0.7824 0.1232 0.046 Uiso 1 1 calc R . .
H40B H 1.3536 0.8971 0.1041 0.046 Uiso 1 1 calc R . .
H40C H 1.2282 0.7985 0.0559 0.046 Uiso 1 1 calc R . .

loop_
_atom_site_aniso_label
_atom_site_aniso_U_11
_atom_site_aniso_U_22
_atom_site_aniso_U_33
_atom_site_aniso_U_23
_atom_site_aniso_U_13
_atom_site_aniso_U_12
Sb 0.02194(9) 0.02358(10) 0.02514(10) 0.00510(7) 0.00763(7) 0.00855(7)
Cu 0.01858(15) 0.01504(15) 0.02500(16) 0.00289(12) 0.00436(12) 0.00768(12)
F1 0.0931(16) 0.0304(10) 0.0497(12) -0.0075(9) 0.0133(11) 0.0183(10)
F2 0.0344(10) 0.0764(14) 0.0799(14) 0.0291(12) 0.0273(10) 0.0323(10)
F3 0.1000(18) 0.0354(11) 0.0554(13) -0.0124(10) -0.0049(12) 0.0179(11)
F4 0.0326(10) 0.0917(16) 0.0896(15) 0.0588(13) 0.0266(10) 0.0367(11)
F5 0.0396(10) 0.0660(13) 0.0432(10) 0.0334(9) 0.0135(8) 0.0134(9)
F6 0.0529(11) 0.0732(14) 0.0367(10) 0.0253(10) 0.0221(9) 0.0133(10)
N1 0.0158(9) 0.0143(10) 0.0243(11) 0.0023(8) 0.0065(8) 0.0052(8)
N2 0.0166(10) 0.0175(10) 0.0229(11) 0.0013(8) 0.0040(8) 0.0061(8)
N3 0.0162(9) 0.0162(10) 0.0183(10) 0.0010(8) 0.0023(8) 0.0048(8)
N4 0.0182(10) 0.0172(10) 0.0223(10) 0.0011(8) 0.0050(8) 0.0074(8)
C1 0.0164(11) 0.0197(12) 0.0302(14) 0.0000(10) 0.0086(10) 0.0037(10)
C2 0.0317(14) 0.0219(13) 0.0338(15) -0.0059(11) 0.0074(12) 0.0077(11)
C3 0.0282(14) 0.0152(12) 0.0406(16) -0.0014(11) 0.0129(12) 0.0074(11)
C4 0.0234(13) 0.0171(12) 0.0401(15) 0.0080(11) 0.0164(12) 0.0071(10)
C5 0.0459(17) 0.0188(13) 0.0446(17) 0.0098(12) 0.0169(14) 0.0168(12)
C6 0.0565(19) 0.0276(15) 0.0410(17) 0.0139(13) 0.0118(15) 0.0251(14)
C7 0.0400(16) 0.0237(14) 0.0303(15) 0.0065(11) 0.0069(12) 0.0166(12)
C8 0.0535(19) 0.0351(16) 0.0330(16) 0.0135(13) 0.0030(14) 0.0270(15)
C9 0.0455(17) 0.0300(15) 0.0246(14) 0.0015(11) -0.0007(13) 0.0184(13)
C10 0.0212(12) 0.0245(13) 0.0254(13) 0.0040(10) 0.0038(10) 0.0088(10)
C11 0.0173(11) 0.0200(12) 0.0292(13) 0.0059(10) 0.0068(10) 0.0084(10)
C12 0.0171(11) 0.0161(12) 0.0299(13) 0.0040(10) 0.0103(10) 0.0062(9)
C13 0.0247(13) 0.0202(13) 0.0246(13) -0.0048(10) 0.0033(11) 0.0056(10)
C14 0.0415(17) 0.0310(15) 0.0290(15) -0.0074(12) 0.0004(13) 0.0119(13)
C15 0.0372(15) 0.0243(14) 0.0242(14) 0.0022(11) 0.0066(12) 0.0057(12)
C16 0.0280(14) 0.0294(15) 0.0392(16) 0.0034(12) 0.0046(12) 0.0135(12)
C17 0.0264(13) 0.0242(13) 0.0208(13) -0.0010(10) -0.0005(10) 0.0110(11)
C18 0.0465(17) 0.0224(14) 0.0245(14) -0.0002(11) -0.0008(12) 0.0168(13)
C19 0.0430(17) 0.0350(16) 0.0315(15) 0.0025(12) 0.0097(13) 0.0187(14)
C20 0.0295(15) 0.0266(15) 0.0406(17) 0.0002(12) 0.0026(13) 0.0067(12)
C21 0.0154(11) 0.0180(12) 0.0229(12) -0.0005(10) 0.0012(10) 0.0057(9)
C22 0.0181(12) 0.0281(14) 0.0314(14) 0.0027(11) 0.0062(11) 0.0098(11)
C23 0.0231(13) 0.0298(14) 0.0256(13) 0.0034(11) 0.0028(11) 0.0166(11)
C24 0.0261(13) 0.0224(13) 0.0199(12) 0.0025(10) 0.0050(10) 0.0128(10)
C25 0.0417(16) 0.0335(15) 0.0398(16) 0.0191(13) 0.0213(13) 0.0274(13)
C26 0.0483(18) 0.0311(16) 0.059(2) 0.0265(14) 0.0333(16) 0.0248(14)
C27 0.0363(15) 0.0252(14) 0.0474(17) 0.0158(12) 0.0239(14) 0.0170(12)
C28 0.0440(17) 0.0280(15) 0.076(2) 0.0254(15) 0.0380(17) 0.0191(14)
C29 0.0266(14) 0.0272(15) 0.063(2) 0.0131(14) 0.0254(14) 0.0096(12)
C30 0.0208(12) 0.0196(12) 0.0317(14) 0.0020(10) 0.0114(11) 0.0059(10)
C31 0.0209(12) 0.0177(12) 0.0238(13) 0.0013(10) 0.0068(10) 0.0077(10)
C32 0.0202(12) 0.0182(12) 0.0166(11) 0.0001(9) 0.0028(9) 0.0079(10)
C33 0.0193(12) 0.0227(13) 0.0379(15) 0.0097(11) 0.0116(11) 0.0086(10)
C34 0.0214(14) 0.0323(16) 0.0550(19) 0.0087(14) 0.0100(13) 0.0065(12)
C35 0.0495(19) 0.0374(17) 0.0449(18) 0.0094(14) 0.0225(15) 0.0148(15)
C36 0.0318(15) 0.0278(14) 0.0485(18) 0.0183(13) 0.0179(13) 0.0134(12)
C37 0.0179(12) 0.0208(12) 0.0351(15) 0.0042(11) 0.0101(11) 0.0071(10)
C38 0.0279(14) 0.0288(15) 0.0539(18) 0.0159(13) 0.0203(13) 0.0169(12)
C39 0.0267(14) 0.0370(16) 0.0393(17) -0.0023(13) 0.0072(12) 0.0118(12)
C40 0.0316(14) 0.0284(14) 0.0368(15) 0.0053(12) 0.0136(12) 0.0154(12)

loop_
_atom_type_symbol
_atom_type_description
_atom_type_scat_dispersion_real
_atom_type_scat_dispersion_imag
_atom_type_scat_source
C C 0.0033 0.0016 'International Tables Vol C Tables 4.2.6.8 and 6.1.1.4'
H H 0.0000 0.0000 'International Tables Vol C Tables 4.2.6.8 and 6.1.1.4'
N N 0.0061 0.0033 'International Tables Vol C Tables 4.2.6.8 and 6.1.1.4'
F F 0.0171 0.0103 'International Tables Vol C Tables 4.2.6.8 and 6.1.1.4'
Cu Cu 0.3201 1.2651 'International Tables Vol C Tables 4.2.6.8 and 6.1.1.4'
Sb Sb -0.5866 1.5461 'International Tables Vol C Tables 4.2.6.8 and 6.1.1.4'

loop_
_geom_angle_atom_site_label_1
_geom_angle_atom_site_label_2
_geom_angle_atom_site_label_3
_geom_angle
_geom_angle_site_symmetry_1
_geom_angle_site_symmetry_3
_geom_angle_publ_flag
F4 Sb F1 91.66(10) . . ?
F4 Sb F6 90.91(8) . . ?
F1 Sb F6 90.24(9) . . ?
F4 Sb F3 89.17(11) . . ?
F1 Sb F3 177.26(9) . . ?
F6 Sb F3 92.36(10) . . ?
F4 Sb F2 177.10(8) . . ?
F1 Sb F2 89.18(10) . . ?
F6 Sb F2 91.87(8) . . ?
F3 Sb F2 89.87(10) . . ?
F4 Sb F5 89.51(8) . . ?
F1 Sb F5 89.69(9) . . ?
F6 Sb F5 179.58(8) . . ?
F3 Sb F5 87.70(10) . . ?
F2 Sb F5 87.72(8) . . ?
N3 Cu N1 124.44(7) . . ?
N3 Cu N4 84.51(7) . . ?
N1 Cu N4 123.92(7) . . ?
N3 Cu N2 125.15(7) . . ?
N1 Cu N2 84.48(7) . . ?
N4 Cu N2 119.29(7) . . ?
C1 N1 C12 119.0(2) . . ?
C1 N1 Cu 132.32(16) . . ?
C12 N1 Cu 108.62(15) . . ?
C10 N2 C11 118.2(2) . . ?
C10 N2 Cu 135.30(16) . . ?
C11 N2 Cu 106.47(15) . . ?
C21 N3 C32 118.41(19) . . ?
C21 N3 Cu 132.78(16) . . ?
C32 N3 Cu 108.78(14) . . ?
C30 N4 C31 118.2(2) . . ?
C30 N4 Cu 135.18(16) . . ?
C31 N4 Cu 106.64(15) . . ?
N1 C1 C2 120.8(2) . . ?
N1 C1 C13 121.0(2) . . ?
C2 C1 C13 118.0(2) . . ?
C3 C2 C1 120.5(2) . . ?
C2 C3 C4 120.1(2) . . ?
C3 C4 C12 117.9(2) . . ?
C3 C4 C5 120.7(2) . . ?
C12 C4 C5 121.4(2) . . ?
C6 C5 C4 120.5(2) . . ?
C5 C6 C7 120.6(3) . . ?
C8 C7 C11 118.1(2) . . ?
C8 C7 C6 120.5(2) . . ?
C11 C7 C6 121.4(2) . . ?
C9 C8 C7 119.4(3) . . ?
C8 C9 C10 120.5(3) . . ?
N2 C10 C9 121.8(2) . . ?
N2 C10 C17 123.3(2) . . ?
C9 C10 C17 115.0(2) . . ?
N2 C11 C7 122.0(2) . . ?
N2 C11 C12 119.9(2) . . ?
C7 C11 C12 118.1(2) . . ?
N1 C12 C4 121.6(2) . . ?
N1 C12 C11 120.5(2) . . ?
C4 C12 C11 117.9(2) . . ?
C15 C13 C16 110.0(2) . . ?
C15 C13 C14 106.7(2) . . ?
C16 C13 C14 108.6(2) . . ?
C15 C13 C1 111.6(2) . . ?
C16 C13 C1 108.2(2) . . ?
C14 C13 C1 111.7(2) . . ?
C18 C17 C10 114.9(2) . . ?
C18 C17 C19 108.2(2) . . ?
C10 C17 C19 108.4(2) . . ?
C18 C17 C20 108.0(2) . . ?
C10 C17 C20 108.2(2) . . ?
C19 C17 C20 109.1(2) . . ?
N3 C21 C22 121.2(2) . . ?
N3 C21 C33 123.7(2) . . ?
C22 C21 C33 115.0(2) . . ?
C23 C22 C21 120.8(2) . . ?
C22 C23 C24 119.5(2) . . ?
C23 C24 C32 118.1(2) . . ?
C23 C24 C25 120.5(2) . . ?
C32 C24 C25 121.4(2) . . ?
C26 C25 C24 120.4(2) . . ?
C25 C26 C27 120.7(3) . . ?
C28 C27 C31 118.4(2) . . ?
C28 C27 C26 120.2(2) . . ?
C31 C27 C26 121.3(2) . . ?
C29 C28 C27 118.8(3) . . ?
C28 C29 C30 120.8(2) . . ?
N4 C30 C29 121.7(2) . . ?
N4 C30 C37 123.5(2) . . ?
C29 C30 C37 114.8(2) . . ?
N4 C31 C27 122.0(2) . . ?
N4 C31 C32 119.9(2) . . ?
C27 C31 C32 118.1(2) . . ?
N3 C32 C24 121.9(2) . . ?
N3 C32 C31 120.1(2) . . ?
C24 C32 C31 118.0(2) . . ?
C36 C33 C35 108.5(2) . . ?
C36 C33 C21 115.9(2) . . ?
C35 C33 C21 107.5(2) . . ?
C36 C33 C34 106.3(2) . . ?
C35 C33 C34 109.0(2) . . ?
C21 C33 C34 109.4(2) . . ?
C38 C37 C39 109.1(2) . . ?
C38 C37 C40 107.1(2) . . ?
C39 C37 C40 109.4(2) . . ?
C38 C37 C30 114.4(2) . . ?
C39 C37 C30 108.7(2) . . ?
C40 C37 C30 108.0(2) . . ?

loop_
_geom_bond_atom_site_label_1
_geom_bond_atom_site_label_2
_geom_bond_distance
_geom_bond_site_symmetry_2
_geom_bond_publ_flag
Sb F4 1.8568(17) . ?
Sb F1 1.8577(17) . ?
Sb F6 1.8608(16) . ?
Sb F3 1.8626(18) . ?
Sb F2 1.8730(16) . ?
Sb F5 1.8756(16) . ?
Cu N3 2.0717(19) . ?
Cu N1 2.0785(19) . ?
Cu N4 2.145(2) . ?
Cu N2 2.1480(19) . ?
N1 C1 1.344(3) . ?
N1 C12 1.371(3) . ?
N2 C10 1.339(3) . ?
N2 C11 1.382(3) . ?
N3 C21 1.341(3) . ?
N3 C32 1.381(3) . ?
N4 C30 1.338(3) . ?
N4 C31 1.383(3) . ?
C1 C2 1.408(3) . ?
C1 C13 1.540(3) . ?
C2 C3 1.353(4) . ?
C3 C4 1.388(4) . ?
C4 C12 1.416(3) . ?
C4 C5 1.427(4) . ?
C5 C6 1.334(4) . ?
C6 C7 1.429(4) . ?
C7 C8 1.403(4) . ?
C7 C11 1.409(3) . ?
C8 C9 1.359(4) . ?
C9 C10 1.407(4) . ?
C10 C17 1.537(3) . ?
C11 C12 1.458(3) . ?
C13 C15 1.532(4) . ?
C13 C16 1.533(4) . ?
C13 C14 1.535(3) . ?
C17 C18 1.520(3) . ?
C17 C19 1.542(4) . ?
C17 C20 1.544(4) . ?
C21 C22 1.418(3) . ?
C21 C33 1.528(3) . ?
C22 C23 1.353(4) . ?
C23 C24 1.399(3) . ?
C24 C32 1.417(3) . ?
C24 C25 1.421(4) . ?
C25 C26 1.335(4) . ?
C26 C27 1.429(4) . ?
C27 C28 1.404(4) . ?
C27 C31 1.405(3) . ?
C28 C29 1.362(4) . ?
C29 C30 1.404(4) . ?
C30 C37 1.539(3) . ?
C31 C32 1.455(3) . ?
C33 C36 1.522(3) . ?
C33 C35 1.524(4) . ?
C33 C34 1.549(4) . ?
C37 C38 1.511(3) . ?
C37 C39 1.535(4) . ?
C37 C40 1.537(4) . ?

loop_
_geom_torsion_atom_site_label_1
_geom_torsion_atom_site_label_2
_geom_torsion_atom_site_label_3
_geom_torsion_atom_site_label_4
_geom_torsion
_geom_torsion_site_symmetry_1
_geom_torsion_site_symmetry_2
_geom_torsion_site_symmetry_3
_geom_torsion_site_symmetry_4
_geom_torsion_publ_flag
N3 Cu N1 C1 50.3(2) . . . . ?
N4 Cu N1 C1 -58.5(2) . . . . ?
N2 Cu N1 C1 179.7(2) . . . . ?
N3 Cu N1 C12 -132.12(15) . . . . ?
N4 Cu N1 C12 119.13(15) . . . . ?
N2 Cu N1 C12 -2.70(15) . . . . ?
N3 Cu N2 C10 -50.1(3) . . . . ?
N1 Cu N2 C10 -179.0(2) . . . . ?
N4 Cu N2 C10 55.0(2) . . . . ?
N3 Cu N2 C11 131.04(14) . . . . ?
N1 Cu N2 C11 2.22(15) . . . . ?
N4 Cu N2 C11 -123.84(15) . . . . ?
N1 Cu N3 C21 52.5(2) . . . . ?
N4 Cu N3 C21 -179.6(2) . . . . ?
N2 Cu N3 C21 -57.3(2) . . . . ?
N1 Cu N3 C32 -125.30(15) . . . . ?
N4 Cu N3 C32 2.57(15) . . . . ?
N2 Cu N3 C32 124.81(15) . . . . ?
N3 Cu N4 C30 178.5(2) . . . . ?
N1 Cu N4 C30 -53.2(3) . . . . ?
N2 Cu N4 C30 51.0(2) . . . . ?
N3 Cu N4 C31 -0.97(15) . . . . ?
N1 Cu N4 C31 127.35(14) . . . . ?
N2 Cu N4 C31 -128.51(15) . . . . ?
C12 N1 C1 C2 -0.3(3) . . . . ?
Cu N1 C1 C2 177.09(18) . . . . ?
C12 N1 C1 C13 176.1(2) . . . . ?
Cu N1 C1 C13 -6.5(3) . . . . ?
N1 C1 C2 C3 -0.1(4) . . . . ?
C13 C1 C2 C3 -176.6(2) . . . . ?
C1 C2 C3 C4 0.2(4) . . . . ?
C2 C3 C4 C12 0.0(4) . . . . ?
C2 C3 C4 C5 179.5(3) . . . . ?
C3 C4 C5 C6 -178.9(3) . . . . ?
C12 C4 C5 C6 0.7(4) . . . . ?
C4 C5 C6 C7 -0.4(5) . . . . ?
C5 C6 C7 C8 179.8(3) . . . . ?
C5 C6 C7 C11 -0.4(5) . . . . ?
C11 C7 C8 C9 -0.8(5) . . . . ?
C6 C7 C8 C9 179.0(3) . . . . ?
C7 C8 C9 C10 0.6(5) . . . . ?
C11 N2 C10 C9 0.4(4) . . . . ?
Cu N2 C10 C9 -178.4(2) . . . . ?
C11 N2 C10 C17 179.6(2) . . . . ?
Cu N2 C10 C17 0.9(4) . . . . ?
C8 C9 C10 N2 -0.3(5) . . . . ?
C8 C9 C10 C17 -179.6(3) . . . . ?
C10 N2 C11 C7 -0.6(3) . . . . ?
Cu N2 C11 C7 178.4(2) . . . . ?
C10 N2 C11 C12 179.5(2) . . . . ?
Cu N2 C11 C12 -1.4(2) . . . . ?
C8 C7 C11 N2 0.8(4) . . . . ?
C6 C7 C11 N2 -179.0(2) . . . . ?
C8 C7 C11 C12 -179.3(2) . . . . ?
C6 C7 C11 C12 0.9(4) . . . . ?
C1 N1 C12 C4 0.5(3) . . . . ?
Cu N1 C12 C4 -177.41(18) . . . . ?
C1 N1 C12 C11 -179.2(2) . . . . ?
Cu N1 C12 C11 2.8(3) . . . . ?
C3 C4 C12 N1 -0.4(3) . . . . ?
C5 C4 C12 N1 -179.9(2) . . . . ?
C3 C4 C12 C11 179.4(2) . . . . ?
C5 C4 C12 C11 -0.2(3) . . . . ?
N2 C11 C12 N1 -1.0(3) . . . . ?
C7 C11 C12 N1 179.2(2) . . . . ?
N2 C11 C12 C4 179.3(2) . . . . ?
C7 C11 C12 C4 -0.6(3) . . . . ?
N1 C1 C13 C15 50.4(3) . . . . ?
C2 C1 C13 C15 -133.1(2) . . . . ?
N1 C1 C13 C16 -70.7(3) . . . . ?
C2 C1 C13 C16 105.8(3) . . . . ?
N1 C1 C13 C14 169.8(2) . . . . ?
C2 C1 C13 C14 -13.8(3) . . . . ?
N2 C10 C17 C18 1.2(4) . . . . ?
C9 C10 C17 C18 -179.6(3) . . . . ?
N2 C10 C17 C19 122.3(3) . . . . ?
C9 C10 C17 C19 -58.5(3) . . . . ?
N2 C10 C17 C20 -119.6(3) . . . . ?
C9 C10 C17 C20 59.7(3) . . . . ?
C32 N3 C21 C22 2.4(3) . . . . ?
Cu N3 C21 C22 -175.32(17) . . . . ?
C32 N3 C21 C33 -174.0(2) . . . . ?
Cu N3 C21 C33 8.3(3) . . . . ?
N3 C21 C22 C23 -1.9(4) . . . . ?
C33 C21 C22 C23 174.8(2) . . . . ?
C21 C22 C23 C24 -0.3(4) . . . . ?
C22 C23 C24 C32 1.8(4) . . . . ?
C22 C23 C24 C25 -177.2(3) . . . . ?
C23 C24 C25 C26 178.5(3) . . . . ?
C32 C24 C25 C26 -0.5(4) . . . . ?
C24 C25 C26 C27 0.7(5) . . . . ?
C25 C26 C27 C28 179.3(3) . . . . ?
C25 C26 C27 C31 0.6(5) . . . . ?
C31 C27 C28 C29 0.0(5) . . . . ?
C26 C27 C28 C29 -178.7(3) . . . . ?
C27 C28 C29 C30 1.9(5) . . . . ?
C31 N4 C30 C29 2.5(4) . . . . ?
Cu N4 C30 C29 -176.9(2) . . . . ?
C31 N4 C30 C37 -177.7(2) . . . . ?
Cu N4 C30 C37 2.8(4) . . . . ?
C28 C29 C30 N4 -3.3(5) . . . . ?
C28 C29 C30 C37 177.0(3) . . . . ?
C30 N4 C31 C27 -0.6(4) . . . . ?
Cu N4 C31 C27 179.0(2) . . . . ?
C30 N4 C31 C32 179.6(2) . . . . ?
Cu N4 C31 C32 -0.8(3) . . . . ?
C28 C27 C31 N4 -0.7(4) . . . . ?
C26 C27 C31 N4 178.0(3) . . . . ?
C28 C27 C31 C32 179.1(3) . . . . ?
C26 C27 C31 C32 -2.1(4) . . . . ?
C21 N3 C32 C24 -0.8(3) . . . . ?
Cu N3 C32 C24 177.42(18) . . . . ?
C21 N3 C32 C31 177.9(2) . . . . ?
Cu N3 C32 C31 -3.9(3) . . . . ?
C23 C24 C32 N3 -1.3(3) . . . . ?
C25 C24 C32 N3 177.7(2) . . . . ?
C23 C24 C32 C31 180.0(2) . . . . ?
C25 C24 C32 C31 -1.0(3) . . . . ?
N4 C31 C32 N3 3.4(3) . . . . ?
C27 C31 C32 N3 -176.5(2) . . . . ?
N4 C31 C32 C24 -177.9(2) . . . . ?
C27 C31 C32 C24 2.3(3) . . . . ?
N3 C21 C33 C36 -12.3(4) . . . . ?
C22 C21 C33 C36 171.2(2) . . . . ?
N3 C21 C33 C35 109.3(3) . . . . ?
C22 C21 C33 C35 -67.3(3) . . . . ?
N3 C21 C33 C34 -132.5(2) . . . . ?
C22 C21 C33 C34 51.0(3) . . . . ?
N4 C30 C37 C38 6.8(4) . . . . ?
C29 C30 C37 C38 -173.4(3) . . . . ?
N4 C30 C37 C39 -115.3(3) . . . . ?
C29 C30 C37 C39 64.4(3) . . . . ?
N4 C30 C37 C40 126.0(3) . . . . ?
C29 C30 C37 C40 -54.2(3) . . . . ?

loop_
_platon_squeeze_void_nr
_platon_squeeze_void_average_x
_platon_squeeze_void_average_y
_platon_squeeze_void_average_z
_platon_squeeze_void_volume
_platon_squeeze_void_count_electrons
1 0.500 0.500 0.500 364.4 90.3
